data_2001945
loop_
_publ_author_name
'Chiang, H.-C.'
'Wang, M.-H.'
'Ueng, C.-H.'

_publ_section_title
;
 Synthesis and structure of
 diaquabis(glycolato-<i>O</i>,<i>O''</i>)germanium(IV)
;
_journal_issue 2
_journal_name_full 'Acta Crystallographica Section C'
_journal_page_first 244
_journal_page_last 246
_journal_paper_doi 10.1107/S0108270192006218
_journal_volume 49
_journal_year 1993
_chemical_formula_sum 'C4 H8 Ge O8'
_chemical_formula_weight 256.7
_space_group_IT_number 14
_space_group_name_Hall '-P 2yn'
_space_group_name_H-M_alt 'P 1 21/n 1'
_symmetry_cell_setting monoclinic
_symmetry_space_group_name_H-M 'P 1 21/n 1'
_cell_angle_alpha 90
_cell_angle_beta 95.91(2)
_cell_angle_gamma 90
_cell_formula_units_Z 2
_cell_length_a 4.862(2)
_cell_length_b 5.952(2)
_cell_length_c 13.448(4)
_cell_volume 387.1(2)
_diffrn_radiation_type Mo
_diffrn_radiation_wavelength 0.7107
_exptl_absorpt_coefficient_mu 3.92
_exptl_crystal_density_diffrn 2.20
_exptl_crystal_F_000 256
_cod_data_source_file as1003.cif
_cod_data_source_block as1003_structure_1_of_1
_cod_original_sg_symbol_H-M 'P 21/n'
_cod_original_formula_sum 'C4 H8 Ge1 O8'
_cod_database_code 2001945

loop_
_space_group_symop_id
_space_group_symop_operation_xyz
1 x,y,z
2 -x+1/2,y+1/2,-z+1/2
3 -x,-y,-z
4 x+1/2,-y+1/2,z+1/2

loop_
_atom_site_label
_atom_site_fract_x
_atom_site_fract_y
_atom_site_fract_z
Ge .0 .5 .0
O(1) -.2162(7) .4836(7) .1022(3)
O(2) .1550(7) .7644(6) .0554(3)
O(3) .1127(8) .9945(7) .1823(3)
O(4) .2871(7) .3239(7) .0761(3)
C(1) -.1800(10) .6740(10) .1654(4)
C(2) .0450(10) .8270(10) .1348(4)
H(1A) -.359 .762 .164
H(1B) -.131 .625 .238
H(4A) .293 .211 .130
H(4B) -.489 .362 .094

loop_
_geom_angle_atom_site_label_1
_geom_angle_atom_site_label_2
_geom_angle_atom_site_label_3
_geom_angle
Ge O(1) C(1) 111.4(3)
Ge O(2) C(2) 112.7(3)
O(1) C(1) C(2) 111.5(5)
O(2) C(2) C(1) 115.0(5)
O(2) C(2) O(3) 123.9(5)
C(1) C(2) O(3) 121.2(5)

loop_
_geom_bond_atom_site_label_1
_geom_bond_atom_site_label_2
_geom_bond_distance
Ge O(1) 1.817(4)
Ge O(2) 1.866(4)
Ge O(4) 1.949(4)
O(1) C(1) 1.416(7)
O(2) C(2) 1.298(7)
C(1) C(2) 1.513(8)
C(1) H(1A) 1.014(6)
C(1) H(1B) 1.021(6)
C(2) O(3) 1.211(7)
O(4) H(4A) 0.983(4)
